data_2105245
loop_
_publ_author_name
'Briggs, Naomi E. B.'
'Kennedy, Alan R.'
'Morrison, Catriona A.'

_publ_section_title
;
 42 salt forms of tyramine: structural comparison and the occurrence of
 hydrate formation
;
_journal_issue 4
_journal_name_full 'Acta Crystallographica Section B'
_journal_page_first 453
_journal_page_last 464
_journal_paper_doi 10.1107/S0108768112026456
_journal_volume 68
_journal_year 2012
_chemical_formula_sum 'C20 H32 N2 O10'
_chemical_formula_weight 460.48
_space_group_IT_number 4
_symmetry_cell_setting monoclinic
_symmetry_space_group_name_Hall 'P 2yb'
_symmetry_space_group_name_H-M 'P 1 21 1'
_atom_sites_solution_hydrogens geom
_atom_sites_solution_primary direct
_atom_sites_solution_secondary difmap
_audit_creation_method SHELXL-97
_cell_angle_alpha 90.00
_cell_angle_beta 100.013(2)
_cell_angle_gamma 90.00
_cell_formula_units_Z 2
_cell_length_a 11.6895(3)
_cell_length_b 7.7596(2)
_cell_length_c 12.3238(3)
_cell_measurement_reflns_used 9890
_cell_measurement_temperature 123(2)
_cell_measurement_theta_max 29.6938
_cell_measurement_theta_min 3.1097
_cell_volume 1100.81(5)
_computing_structure_refinement 'SHELXL-97 (Sheldrick, 1997)'
_diffrn_ambient_temperature 123(2)
_diffrn_measured_fraction_theta_full 0.998
_diffrn_measured_fraction_theta_max 0.998
_diffrn_measurement_device_type 'Oxford Diffraction Gemini S'
_diffrn_measurement_method 'omega scans'
_diffrn_radiation_monochromator graphite
_diffrn_radiation_source 'fine-focus sealed tube'
_diffrn_radiation_type MoK\a
_diffrn_radiation_wavelength 0.71073
_diffrn_reflns_av_R_equivalents 0.0193
_diffrn_reflns_av_sigmaI/netI 0.0225
_diffrn_reflns_limit_h_max 14
_diffrn_reflns_limit_h_min -14
_diffrn_reflns_limit_k_max 9
_diffrn_reflns_limit_k_min -9
_diffrn_reflns_limit_l_max 15
_diffrn_reflns_limit_l_min -15
_diffrn_reflns_number 14608
_diffrn_reflns_theta_full 27.00
_diffrn_reflns_theta_max 27.00
_diffrn_reflns_theta_min 3.12
_exptl_absorpt_coefficient_mu 0.112
_exptl_absorpt_correction_T_max 1.00000
_exptl_absorpt_correction_T_min 0.97729
_exptl_absorpt_correction_type multi-scan
_exptl_absorpt_process_details
;
CrysAlisPro, Oxford Diffraction Ltd.,
Version 1.171.34.44 (release 25-10-2010 CrysAlis171 .NET)
(compiled Oct 25 2010,18:11:34)
Empirical absorption correction using spherical harmonics,
 implemented in SCALE3 ABSPACK scaling algorithm.
;
_exptl_crystal_colour colourless
_exptl_crystal_density_diffrn 1.389
_exptl_crystal_density_method 'not measured'
_exptl_crystal_description plate
_exptl_crystal_F_000 492
_exptl_crystal_size_max 0.25
_exptl_crystal_size_mid 0.21
_exptl_crystal_size_min 0.05
_refine_diff_density_max 0.242
_refine_diff_density_min -0.172
_refine_ls_abs_structure_details 'Flack H D (1983), Acta Cryst. A39, 876-881'
_refine_ls_abs_structure_Flack -0.5(6)
_refine_ls_extinction_method none
_refine_ls_goodness_of_fit_ref 1.045
_refine_ls_hydrogen_treatment mixed
_refine_ls_matrix_type full
_refine_ls_number_parameters 345
_refine_ls_number_reflns 4770
_refine_ls_number_restraints 1
_refine_ls_restrained_S_all 1.045
_refine_ls_R_factor_all 0.0298
_refine_ls_R_factor_gt 0.0279
_refine_ls_shift/su_max 0.001
_refine_ls_shift/su_mean 0.000
_refine_ls_structure_factor_coef Fsqd
_refine_ls_weighting_details 'calc w=1/[\s^2^(Fo^2^)+(0.0371P)^2^+0.1139P] where P=(Fo^2^+2Fc^2^)/3'
_refine_ls_weighting_scheme calc
_refine_ls_wR_factor_gt 0.0670
_refine_ls_wR_factor_ref 0.0681
_reflns_number_gt 4558
_reflns_number_total 4770
_reflns_threshold_expression I>2/s(I)
_cod_data_source_file ry5045.cif
_cod_data_source_block tyrltar
_cod_original_sg_symbol_H-M P21
_cod_database_code 2105245

loop_
_symmetry_equiv_pos_as_xyz
'x, y, z'
'-x, y+1/2, -z'

loop_
_atom_site_type_symbol
_atom_site_label
_atom_site_fract_x
_atom_site_fract_y
_atom_site_fract_z
_atom_site_U_iso_or_equiv
_atom_site_adp_type
_atom_site_calc_flag
_atom_site_refinement_flags
_atom_site_occupancy
_atom_site_symmetry_multiplicity
O O1 0.69936(9) 0.75817(14) 0.23432(7) 0.0213(2) Uani d . 1 1
O O2 0.80525(9) 0.14573(13) -0.24968(8) 0.0224(2) Uani d . 1 1
O O1W 0.40192(9) 0.50384(15) -0.67623(9) 0.0247(2) Uani d . 1 1
O O3 0.57965(8) 0.69140(13) -0.55260(8) 0.0203(2) Uani d . 1 1
O O2W 1.10941(9) 0.43131(15) -0.31788(9) 0.0231(2) Uani d . 1 1
O O4 0.71841(8) 0.75223(13) -0.41000(8) 0.0212(2) Uani d . 1 1
O O5 0.71599(9) 0.46152(13) -0.63756(8) 0.0222(2) Uani d . 1 1
O O6 0.65135(7) 0.33613(13) -0.44328(8) 0.0178(2) Uani d . 1 1
O O7 0.78809(8) 0.10666(12) -0.52873(8) 0.0191(2) Uani d . 1 1
O O8 0.94786(7) 0.25899(13) -0.46994(8) 0.0201(2) Uani d . 1 1
N N1 0.44164(10) 0.55536(17) -0.38601(9) 0.0168(2) Uani d . 1 1
N N2 1.06092(11) 0.37685(18) 0.35919(10) 0.0196(2) Uani d . 1 1
C C1 0.61150(11) 0.58823(18) -0.09097(11) 0.0181(3) Uani d . 1 1
C C2 0.54951(11) 0.5366(2) -0.00963(11) 0.0208(3) Uani d . 1 1
H H2 0.4855 0.4603 -0.0283 0.025 Uiso calc R 1 1
C C3 0.57938(11) 0.59436(18) 0.09808(11) 0.0189(3) Uani d . 1 1
H H3 0.5358 0.5585 0.1523 0.023 Uiso calc R 1 1
C C4 0.67351(11) 0.70503(18) 0.12640(10) 0.0167(3) Uani d . 1 1
C C5 0.73668(11) 0.75745(19) 0.04702(11) 0.0193(3) Uani d . 1 1
H H5 0.8012 0.8327 0.0660 0.023 Uiso calc R 1 1
C C6 0.70496(11) 0.6990(2) -0.06081(11) 0.0210(3) Uani d . 1 1
H H6 0.7483 0.7358 -0.1151 0.025 Uiso calc R 1 1
C C7 0.57904(12) 0.5246(2) -0.20871(11) 0.0220(3) Uani d . 1 1
H H7A 0.5691 0.3979 -0.2084 0.026 Uiso calc R 1 1
H H7B 0.6429 0.5512 -0.2493 0.026 Uiso calc R 1 1
C C8 0.46751(11) 0.60737(19) -0.26760(10) 0.0176(3) Uani d . 1 1
H H8A 0.4022 0.5725 -0.2309 0.021 Uiso calc R 1 1
H H8B 0.4750 0.7343 -0.2625 0.021 Uiso calc R 1 1
C C9 0.88253(11) 0.34745(18) 0.06866(11) 0.0174(3) Uani d . 1 1
C C10 0.94666(12) 0.39297(19) -0.01253(12) 0.0198(3) Uani d . 1 1
H H10 1.0101 0.4705 0.0052 0.024 Uiso calc R 1 1
C C11 0.91952(11) 0.32706(19) -0.11870(11) 0.0194(3) Uani d . 1 1
H H11 0.9641 0.3593 -0.1729 0.023 Uiso calc R 1 1
C C12 0.82681(11) 0.21369(17) -0.14520(10) 0.0165(3) Uani d . 1 1
C C13 0.76032(11) 0.16953(18) -0.06628(11) 0.0191(3) Uani d . 1 1
H H13 0.6956 0.0945 -0.0847 0.023 Uiso calc R 1 1
C C14 0.78900(11) 0.23579(19) 0.03971(11) 0.0199(3) Uani d . 1 1
H H14 0.7438 0.2042 0.0936 0.024 Uiso calc R 1 1
C C15 0.91700(12) 0.41189(19) 0.18567(11) 0.0206(3) Uani d . 1 1
H H15A 0.8510 0.3978 0.2255 0.025 Uiso calc R 1 1
H H15B 0.9363 0.5361 0.1848 0.025 Uiso calc R 1 1
C C16 1.02108(11) 0.31253(19) 0.24481(11) 0.0185(3) Uani d . 1 1
H H16A 1.0004 0.1891 0.2476 0.022 Uiso calc R 1 1
H H16B 1.0856 0.3225 0.2027 0.022 Uiso calc R 1 1
C C17 0.67879(11) 0.66982(17) -0.49730(11) 0.0153(3) Uani d . 1 1
C C18 0.75847(11) 0.53163(18) -0.53234(10) 0.0151(3) Uani d . 1 1
H H18 0.8374 0.5816 -0.5318 0.018 Uiso calc R 1 1
C C19 0.76700(11) 0.38507(17) -0.44847(11) 0.0148(3) Uani d . 1 1
H H19 0.8058 0.4279 -0.3747 0.018 Uiso calc R 1 1
C C20 0.83887(10) 0.23836(18) -0.48581(10) 0.0146(3) Uani d . 1 1
H H1H 0.7669(16) 0.811(3) 0.2504(14) 0.034(5) Uiso d . 1 1
H H1N 0.4928(14) 0.605(2) -0.4232(13) 0.026(4) Uiso d . 1 1
H H1W 0.4687(18) 0.530(3) -0.6457(15) 0.033(5) Uiso d . 1 1
H H2H 0.7372(17) 0.100(3) -0.2617(15) 0.038(5) Uiso d . 1 1
H H2N 0.3676(16) 0.591(2) -0.4143(15) 0.032(5) Uiso d . 1 1
H H2W 0.3816(17) 0.421(3) -0.6398(17) 0.044(6) Uiso d . 1 1
H H3N 0.4413(15) 0.438(3) -0.3973(15) 0.032(5) Uiso d . 1 1
H H3W 1.1352(19) 0.488(4) -0.3609(19) 0.059(7) Uiso d . 1 1
H H4N 1.0123(15) 0.338(3) 0.4097(15) 0.035(5) Uiso d . 1 1
H H4W 1.0529(17) 0.375(3) -0.3604(17) 0.043(6) Uiso d . 1 1
H H5H 0.7025(15) 0.552(3) -0.6834(15) 0.038(5) Uiso d . 1 1
H H5N 1.0627(15) 0.489(3) 0.3589(15) 0.032(5) Uiso d . 1 1
H H6H 0.6547(14) 0.246(3) -0.3990(16) 0.038(5) Uiso d . 1 1
H H6N 1.1415(19) 0.336(3) 0.3883(17) 0.055(6) Uiso d . 1 1

loop_
_atom_site_aniso_label
_atom_site_aniso_U_11
_atom_site_aniso_U_22
_atom_site_aniso_U_33
_atom_site_aniso_U_12
_atom_site_aniso_U_13
_atom_site_aniso_U_23
O1 0.0250(5) 0.0231(5) 0.0148(5) -0.0026(5) 0.0002(4) -0.0014(4)
O2 0.0268(5) 0.0238(6) 0.0159(5) -0.0021(4) 0.0017(4) -0.0020(4)
O1W 0.0198(5) 0.0261(6) 0.0261(5) -0.0057(5) -0.0020(4) 0.0095(5)
O3 0.0155(4) 0.0189(5) 0.0260(5) 0.0030(4) 0.0019(4) 0.0026(4)
O2W 0.0240(5) 0.0256(6) 0.0186(5) -0.0046(5) 0.0009(4) 0.0024(5)
O4 0.0219(5) 0.0191(5) 0.0227(5) 0.0013(4) 0.0040(4) -0.0049(4)
O5 0.0337(6) 0.0200(5) 0.0133(5) 0.0041(4) 0.0050(4) 0.0007(4)
O6 0.0157(4) 0.0172(5) 0.0220(5) 0.0006(4) 0.0072(4) 0.0035(4)
O7 0.0168(4) 0.0149(5) 0.0251(5) 0.0007(4) 0.0017(4) -0.0032(4)
O8 0.0132(4) 0.0218(5) 0.0246(5) 0.0002(4) 0.0019(3) -0.0027(4)
N1 0.0151(6) 0.0187(6) 0.0162(6) -0.0008(5) 0.0015(4) -0.0002(5)
N2 0.0200(6) 0.0198(7) 0.0183(6) -0.0014(5) 0.0011(5) -0.0002(5)
C1 0.0179(6) 0.0206(7) 0.0146(6) 0.0046(6) -0.0001(5) 0.0007(5)
C2 0.0178(6) 0.0206(7) 0.0232(7) -0.0034(6) 0.0009(5) -0.0012(6)
C3 0.0195(6) 0.0206(7) 0.0172(6) -0.0011(6) 0.0047(5) 0.0031(6)
C4 0.0191(6) 0.0163(7) 0.0133(6) 0.0038(5) -0.0008(5) 0.0010(5)
C5 0.0177(6) 0.0188(7) 0.0206(6) -0.0017(6) 0.0009(5) 0.0033(6)
C6 0.0174(6) 0.0266(8) 0.0191(6) 0.0003(6) 0.0040(5) 0.0048(6)
C7 0.0225(7) 0.0266(8) 0.0160(6) 0.0034(6) 0.0011(5) -0.0032(6)
C8 0.0185(6) 0.0190(6) 0.0153(6) -0.0001(5) 0.0029(5) -0.0020(5)
C9 0.0168(6) 0.0180(7) 0.0164(6) 0.0041(5) 0.0005(5) -0.0012(5)
C10 0.0178(6) 0.0185(7) 0.0229(7) -0.0020(5) 0.0028(5) -0.0007(6)
C11 0.0211(6) 0.0202(7) 0.0181(6) -0.0003(6) 0.0063(5) 0.0016(6)
C12 0.0198(6) 0.0140(7) 0.0146(6) 0.0043(5) -0.0001(5) 0.0014(5)
C13 0.0162(6) 0.0195(7) 0.0204(6) -0.0003(6) -0.0004(5) 0.0019(5)
C14 0.0185(6) 0.0235(7) 0.0184(6) 0.0017(6) 0.0051(5) 0.0023(6)
C15 0.0199(6) 0.0234(8) 0.0179(7) 0.0036(6) 0.0016(5) -0.0035(6)
C16 0.0188(6) 0.0207(7) 0.0157(6) -0.0002(5) 0.0025(5) -0.0022(5)
C17 0.0166(6) 0.0126(6) 0.0179(6) -0.0012(5) 0.0066(5) 0.0043(5)
C18 0.0150(6) 0.0147(6) 0.0164(6) -0.0006(5) 0.0049(5) -0.0005(5)
C19 0.0129(6) 0.0153(6) 0.0160(6) 0.0000(5) 0.0024(5) -0.0004(5)
C20 0.0162(6) 0.0150(6) 0.0120(6) 0.0031(5) 0.0008(4) 0.0026(5)

loop_
_atom_type_symbol
_atom_type_description
_atom_type_scat_dispersion_real
_atom_type_scat_dispersion_imag
_atom_type_scat_source
O O 0.0106 0.0060 'International Tables Vol C Tables 4.2.6.8 and 6.1.1.4'
N N 0.0061 0.0033 'International Tables Vol C Tables 4.2.6.8 and 6.1.1.4'
C C 0.0033 0.0016 'International Tables Vol C Tables 4.2.6.8 and 6.1.1.4'
H H 0.0000 0.0000 'International Tables Vol C Tables 4.2.6.8 and 6.1.1.4'

loop_
_geom_angle_atom_site_label_1
_geom_angle_atom_site_label_2
_geom_angle_atom_site_label_3
_geom_angle
C4 O1 H1H 113.3(12)
C12 O2 H2H 109.4(12)
H1W O1W H2W 105.9(19)
H3W O2W H4W 102(2)
C18 O5 H5H 105.8(12)
C19 O6 H6H 107.4(11)
C8 N1 H1N 110.1(11)
C8 N1 H2N 107.8(11)
H1N N1 H2N 110.1(15)
C8 N1 H3N 114.2(12)
H1N N1 H3N 109.1(15)
H2N N1 H3N 105.3(16)
C16 N2 H4N 112.6(11)
C16 N2 H5N 109.5(12)
H4N N2 H5N 109.5(17)
C16 N2 H6N 110.7(12)
H4N N2 H6N 107.2(16)
H5N N2 H6N 107.1(18)
C6 C1 C2 117.93(12)
C6 C1 C7 120.78(12)
C2 C1 C7 121.29(12)
C3 C2 C1 121.30(13)
C3 C2 H2 119.3
C1 C2 H2 119.3
C2 C3 C4 119.73(12)
C2 C3 H3 120.1
C4 C3 H3 120.1
O1 C4 C5 122.72(12)
O1 C4 C3 117.32(11)
C5 C4 C3 119.96(12)
C4 C5 C6 119.50(12)
C4 C5 H5 120.3
C6 C5 H5 120.3
C1 C6 C5 121.58(12)
C1 C6 H6 119.2
C5 C6 H6 119.2
C1 C7 C8 111.73(11)
C1 C7 H7A 109.3
C8 C7 H7A 109.3
C1 C7 H7B 109.3
C8 C7 H7B 109.3
H7A C7 H7B 107.9
N1 C8 C7 111.32(11)
N1 C8 H8A 109.4
C7 C8 H8A 109.4
N1 C8 H8B 109.4
C7 C8 H8B 109.4
H8A C8 H8B 108.0
C14 C9 C10 118.00(12)
C14 C9 C15 121.14(12)
C10 C9 C15 120.81(12)
C11 C10 C9 121.26(13)
C11 C10 H10 119.4
C9 C10 H10 119.4
C10 C11 C12 119.69(12)
C10 C11 H11 120.2
C12 C11 H11 120.2
O2 C12 C13 121.85(12)
O2 C12 C11 118.14(11)
C13 C12 C11 119.99(12)
C12 C13 C14 119.59(13)
C12 C13 H13 120.2
C14 C13 H13 120.2
C13 C14 C9 121.45(12)
C13 C14 H14 119.3
C9 C14 H14 119.3
C9 C15 C16 110.40(11)
C9 C15 H15A 109.6
C16 C15 H15A 109.6
C9 C15 H15B 109.6
C16 C15 H15B 109.6
H15A C15 H15B 108.1
N2 C16 C15 112.14(11)
N2 C16 H16A 109.2
C15 C16 H16A 109.2
N2 C16 H16B 109.2
C15 C16 H16B 109.2
H16A C16 H16B 107.9
O3 C17 O4 124.24(12)
O3 C17 C18 119.48(12)
O4 C17 C18 116.25(11)
O5 C18 C19 107.77(10)
O5 C18 C17 113.22(11)
C19 C18 C17 107.57(9)
O5 C18 H18 109.4
C19 C18 H18 109.4
C17 C18 H18 109.4
O6 C19 C18 106.23(10)
O6 C19 C20 113.07(10)
C18 C19 C20 108.93(10)
O6 C19 H19 109.5
C18 C19 H19 109.5
C20 C19 H19 109.5
O7 C20 O8 124.02(12)
O7 C20 C19 119.27(10)
O8 C20 C19 116.71(12)

loop_
_geom_bond_atom_site_label_1
_geom_bond_atom_site_label_2
_geom_bond_distance
O1 C4 1.3748(15)
O1 H1H 0.880(19)
O2 C12 1.3736(16)
O2 H2H 0.86(2)
O1W H1W 0.83(2)
O1W H2W 0.84(2)
O3 C17 1.2494(15)
O2W H3W 0.79(2)
O2W H4W 0.88(2)
O4 C17 1.2679(16)
O5 C18 1.4142(16)
O5 H5H 0.90(2)
O6 C19 1.4164(15)
O6 H6H 0.88(2)
O7 C20 1.2519(16)
O8 C20 1.2651(14)
N1 C8 1.4935(16)
N1 H1N 0.899(17)
N1 H2N 0.918(19)
N1 H3N 0.92(2)
N2 C16 1.4916(17)
N2 H4N 0.962(19)
N2 H5N 0.87(2)
N2 H6N 1.00(2)
C1 C6 1.3891(19)
C1 C2 1.3939(18)
C1 C7 1.5171(18)
C2 C3 1.3869(19)
C2 H2 0.9500
C3 C4 1.3916(19)
C3 H3 0.9500
C4 C5 1.3853(18)
C5 C6 1.3919(19)
C5 H5 0.9500
C6 H6 0.9500
C7 C8 1.5199(18)
C7 H7A 0.9900
C7 H7B 0.9900
C8 H8A 0.9900
C8 H8B 0.9900
C9 C14 1.3920(19)
C9 C10 1.3959(19)
C9 C15 1.5132(17)
C10 C11 1.3892(19)
C10 H10 0.9500
C11 C12 1.3899(19)
C11 H11 0.9500
C12 C13 1.3894(18)
C13 C14 1.3895(19)
C13 H13 0.9500
C14 H14 0.9500
C15 C16 1.5157(18)
C15 H15A 0.9900
C15 H15B 0.9900
C16 H16A 0.9900
C16 H16B 0.9900
C17 C18 1.5309(18)
C18 C19 1.5283(17)
C18 H18 1.0000
C19 C20 1.5323(18)
C19 H19 1.0000

loop_
_geom_torsion_atom_site_label_1
_geom_torsion_atom_site_label_2
_geom_torsion_atom_site_label_3
_geom_torsion_atom_site_label_4
_geom_torsion
C6 C1 C2 C3 0.4(2)
C7 C1 C2 C3 179.81(13)
C1 C2 C3 C4 -0.5(2)
C2 C3 C4 O1 -179.94(13)
C2 C3 C4 C5 0.2(2)
O1 C4 C5 C6 -179.65(13)
C3 C4 C5 C6 0.2(2)
C2 C1 C6 C5 0.1(2)
C7 C1 C6 C5 -179.39(13)
C4 C5 C6 C1 -0.3(2)
C6 C1 C7 C8 -107.97(14)
C2 C1 C7 C8 72.60(18)
C1 C7 C8 N1 175.21(11)
C14 C9 C10 C11 -1.0(2)
C15 C9 C10 C11 176.47(12)
C9 C10 C11 C12 0.1(2)
C10 C11 C12 O2 -177.48(12)
C10 C11 C12 C13 1.3(2)
O2 C12 C13 C14 177.06(12)
C11 C12 C13 C14 -1.7(2)
C12 C13 C14 C9 0.7(2)
C10 C9 C14 C13 0.6(2)
C15 C9 C14 C13 -176.84(13)
C14 C9 C15 C16 101.16(15)
C10 C9 C15 C16 -76.24(16)
C9 C15 C16 N2 177.70(11)
O3 C17 C18 O5 10.30(16)
O4 C17 C18 O5 -171.83(11)
O3 C17 C18 C19 -108.65(13)
O4 C17 C18 C19 69.22(14)
O5 C18 C19 O6 -68.66(12)
C17 C18 C19 O6 53.73(12)
O5 C18 C19 C20 53.43(12)
C17 C18 C19 C20 175.82(10)
O6 C19 C20 O7 14.35(16)
C18 C19 C20 O7 -103.50(13)
O6 C19 C20 O8 -165.13(11)
C18 C19 C20 O8 77.02(13)

loop_
_cod_related_entry_id
_cod_related_entry_database
_cod_related_entry_code
1 ChemSpider 30654591
